data_4121960
loop_
_publ_author_name
'Graham, Alexander J.'
'Banu, Ana-Maria'
'D\"uren, Tina'
'Greenaway, Alex'
'McKellar, Scott C.'
'Mowat, John P. S.'
'Ward, Kenneth'
'Wright, Paul A.'
'Moggach, Stephen A.'

_publ_section_title
;
 Stabilization of Scandium Terephthalate MOFs against Reversible
 Amorphization and Structural Phase Transition by Guest Uptake at Extreme
 Pressure.
;
_journal_issue 24
_journal_name_full 'Journal of the American Chemical Society'
_journal_page_first 8606
_journal_page_last 8613
_journal_paper_doi 10.1021/ja411934f
_journal_volume 136
_journal_year 2014
_chemical_formula_moiety 'C24 H6 N3 O18 Sc2'
_chemical_formula_sum 'C24 H6 N3 O18 Sc2'
_chemical_formula_weight 714.23
_space_group_IT_number 15
_symmetry_cell_setting monoclinic
_symmetry_space_group_name_Hall '-C 2yc'
_symmetry_space_group_name_H-M 'C 1 2/c 1'
_atom_sites_solution_hydrogens difmap
_atom_sites_solution_primary other
_audit_creation_date 13-05-06
_audit_creation_method CRYSTALS_ver_14.40
_cell_angle_alpha 90
_cell_angle_beta 109.949(2)
_cell_angle_gamma 90
_cell_formula_units_Z 4
_cell_length_a 8.6111(3)
_cell_length_b 34.260(4)
_cell_length_c 10.9614(4)
_cell_measurement_reflns_used 6675
_cell_measurement_temperature 293
_cell_measurement_theta_max 20
_cell_measurement_theta_min 4
_cell_volume 3039.8(4)
_computing_cell_refinement 'Apex2 (Bruker AXS, 2006)'
_computing_data_collection 'Apex2 (Bruker AXS, 2006)'
_computing_data_reduction 'Apex2 (Bruker AXS, 2006)'
_computing_molecular_graphics 'CAMERON (Watkin et al., 1996)'
_computing_publication_material 'CRYSTALS (Betteridge et al., 2003)'
_computing_structure_refinement 'CRYSTALS (Betteridge et al., 2003)'
_computing_structure_solution 'Superflip (Palatinus & Chapuis, 2007)'
_diffrn_ambient_pressure 27000
_diffrn_ambient_temperature 293
_diffrn_measured_fraction_theta_full 0.492
_diffrn_measured_fraction_theta_max 0.474
_diffrn_measurement_device Area
_diffrn_measurement_device_type 'Bruker Kappa Apex2'
_diffrn_measurement_method \w
_diffrn_radiation_monochromator graphite
_diffrn_radiation_type 'Mo K\a'
_diffrn_radiation_wavelength 0.71073
_diffrn_reflns_av_R_equivalents 0.198
_diffrn_reflns_limit_h_max 7
_diffrn_reflns_limit_h_min -8
_diffrn_reflns_limit_k_max 14
_diffrn_reflns_limit_k_min 0
_diffrn_reflns_limit_l_max 10
_diffrn_reflns_limit_l_min 0
_diffrn_reflns_number 6675
_diffrn_reflns_theta_full 15.259
_diffrn_reflns_theta_max 19.818
_diffrn_reflns_theta_min 3.741
_diffrn_standards_number 0
_exptl_absorpt_coefficient_mu 0.532
_exptl_absorpt_correction_T_max 0.94
_exptl_absorpt_correction_T_min 0.64
_exptl_absorpt_correction_type multi-scan
_exptl_absorpt_process_details 'SADABS (Siemens, 1996)'
_exptl_crystal_colour colourless
_exptl_crystal_density_diffrn 1.561
_exptl_crystal_density_method 'not measured'
_exptl_crystal_description block
_exptl_crystal_F_000 1428
_exptl_crystal_size_max 0.220
_exptl_crystal_size_mid 0.120
_exptl_crystal_size_min 0.120
_refine_diff_density_max 0.33
_refine_diff_density_min -0.49
_refine_ls_extinction_method None
_refine_ls_goodness_of_fit_ref 1.3479
_refine_ls_hydrogen_treatment constr
_refine_ls_matrix_type full
_refine_ls_number_parameters 209
_refine_ls_number_reflns 443
_refine_ls_number_restraints 225
_refine_ls_R_factor_all 0.3238
_refine_ls_R_factor_gt 0.1177
_refine_ls_shift/su_max 0.0000984
_refine_ls_shift/su_mean 0.0000098
_refine_ls_structure_factor_coef F
_refine_ls_weighting_details
;
 Method, part 1, Chebychev polynomial, (Watkin, 1994, Prince, 1982) 
 [weight] = 1.0/[A~0~*T~0~(x)+A~1~*T~1~(x) ... +A~n-1~]*T~n-1~(x)] 
 where A~i~ are the Chebychev coefficients listed below and x= Fcalc/Fmax 
 Method = Robust Weighting (Prince, 1982) 
 W = [weight] * [1-(deltaF/6*sigmaF)^2^]^2^ 
 A~i~ are: 
 3.51 2.18 2.60 
;
_refine_ls_weighting_scheme calc
_refine_ls_wR_factor_all 0.1352
_refine_ls_wR_factor_gt 0.1190
_refine_ls_wR_factor_ref 0.1190
_reflns_limit_h_max 7
_reflns_limit_h_min -8
_reflns_limit_k_max 14
_reflns_limit_k_min 0
_reflns_limit_l_max 10
_reflns_limit_l_min 0
_reflns_number_gt 443
_reflns_number_total 657
_reflns_threshold_expression I>2.0\s(I)
_oxford_diffrn_Wilson_B_factor 0.00
_oxford_diffrn_Wilson_scale 0.00
_oxford_refine_ls_r_factor_ref 0.1177
_oxford_refine_ls_scale 0.289(5)
_oxford_reflns_number_all 640
_oxford_reflns_threshold_expression_ref I>2.0\s(I)
_oxford_structure_analysis_title 'ST2047 in C2/c'
_cod_data_source_file ScBDCNF1.cif
_cod_data_source_block ScBDCNF1
_cod_depositor_comments
;
The following automatic conversions were performed:

'_atom_sites_solution_primary' value 'Other' changed to 'other'
according to
/usr/data/users/saulius/crontab/automatic-downloads/rss-feeds/ACS/lib/dictionaries/cif_core.dic
dictionary named 'cif_core.dic' version 2.4.2 from 2011-04-26.

Automatic conversion script
Id: cif_fix_values 2281 2013-09-26 08:29:07Z andrius 

 Adding full bibliography for 4121943--4121962.cif.
;
_cod_original_cell_volume 3039.7(4)
_cod_original_sg_symbol_Hall '-C 2yc '
_cod_original_sg_symbol_H-M 'C 1 2/c 1 '
_cod_database_code 4121960

loop_
_symmetry_equiv_pos_as_xyz
x,y,z
-x,-y,-z
x+1/2,y+1/2,z
-x+1/2,-y+1/2,-z
-x,y,-z+1/2
x,-y,z+1/2
-x+1/2,y+1/2,-z+1/2
x+1/2,-y+1/2,z+1/2

loop_
_atom_site_label
_atom_site_type_symbol
_atom_site_fract_x
_atom_site_fract_y
_atom_site_fract_z
_atom_site_U_iso_or_equiv
_atom_site_occupancy
_atom_site_adp_type
_atom_site_refinement_flags_posn
_atom_site_refinement_flags_adp
Sc1 Sc 0.5000 0.6115(3) 0.2500 0.0644 1.0000 Uani S T
Sc2 Sc 0.0000 0.6336(3) 0.2500 0.0412 1.0000 Uani S T
C1 C 0.2286(16) 0.6807(4) 0.1393(19) 0.0688 1.0000 Uani D U
C2 C 0.2435(17) 0.7174(4) 0.0738(19) 0.0834 1.0000 Uani D U
C3 C 0.365(2) 0.7211(5) 0.025(2) 0.0986 1.0000 Uani D U
C4 C 0.136(2) 0.7479(5) 0.058(2) 0.0994 1.0000 Uani D U
C5 C 0.3368(10) 0.6234(7) 0.4727(6) 0.0674 1.0000 Uani D U
C6 C 0.4216(7) 0.6225(8) 0.6177(5) 0.0605 1.0000 Uani D U
C7 C 0.5921(8) 0.6243(8) 0.6687(7) 0.0576 1.0000 Uani D U
C8 C 0.3318(7) 0.6205(7) 0.6994(6) 0.0598 1.0000 Uani D U
C9 C 0.1874(9) 0.5657(4) 0.1385(14) 0.0636 1.0000 Uani D U
C10 C 0.0933(10) 0.5308(4) 0.0706(18) 0.0785 1.0000 Uani D U
C11 C -0.0710(11) 0.5281(4) 0.051(2) 0.0899 1.0000 Uani D U
C12 C 0.1641(11) 0.5039(4) 0.0131(17) 0.0834 1.0000 Uani D U
N4 N -0.005(3) 0.7466(9) 0.105(4) 0.33(2) 0.5000 Uiso D U
N8 N 0.1477(11) 0.6265(8) 0.6567(16) 0.126(7) 0.5000 Uiso D U
N12 N 0.3224(17) 0.5075(6) 0.000(2) 0.175(10) 0.5000 Uiso D U
O1 O 0.1067(11) 0.6768(5) 0.1750(10) 0.0659 1.0000 Uani D U
O2 O 0.3377(15) 0.6555(5) 0.1560(17) 0.0945 1.0000 Uani D U
O3 O 0.1895(8) 0.6334(6) 0.4292(7) 0.0677 1.0000 Uani D U
O4 O 0.4218(10) 0.6135(6) 0.4060(7) 0.0847 1.0000 Uani D U
O5 O 0.1110(11) 0.5901(5) 0.1813(14) 0.0829 1.0000 Uani D U
O6 O 0.3385(8) 0.5671(5) 0.1591(10) 0.0849 1.0000 Uani D U
O7 O -0.001(8) 0.768(2) 0.196(6) 0.33(2) 0.5000 Uiso D U
O8 O -0.128(5) 0.728(3) 0.041(7) 0.33(2) 0.5000 Uiso D U
O9 O 0.097(2) 0.6604(9) 0.650(3) 0.126(7) 0.5000 Uiso D U
O10 O 0.0597(18) 0.5975(10) 0.626(3) 0.126(7) 0.5000 Uiso D U
O11 O 0.420(3) 0.4811(12) 0.044(4) 0.175(10) 0.5000 Uiso D U
O12 O 0.340(4) 0.5324(13) -0.075(4) 0.175(10) 0.5000 Uiso D U
H31 H 0.4531 0.7028 0.0479 0.1222 1.0000 Uiso R .
H71 H 0.6553 0.6284 0.6137 0.0685 1.0000 Uiso R .
H111 H -0.1236 0.5484 0.0807 0.1100 1.0000 Uiso R .

loop_
_atom_site_aniso_label
_atom_site_aniso_U_11
_atom_site_aniso_U_22
_atom_site_aniso_U_33
_atom_site_aniso_U_23
_atom_site_aniso_U_13
_atom_site_aniso_U_12
Sc1 0.033(2) 0.13(2) 0.027(2) 0.0000 0.0129(16) 0.0000
Sc2 0.036(2) 0.06(2) 0.030(2) 0.0000 0.0174(16) 0.0000
C1 0.051(8) 0.05(5) 0.109(12) 0.038(14) 0.032(7) 0.022(11)
C2 0.062(8) 0.06(5) 0.138(14) 0.052(15) 0.045(8) 0.026(11)
C3 0.094(10) 0.06(5) 0.172(16) 0.060(17) 0.079(10) 0.034(11)
C4 0.094(10) 0.05(5) 0.178(18) 0.059(17) 0.080(11) 0.033(13)
C5 0.047(5) 0.13(4) 0.024(4) 0.011(9) 0.011(3) 0.034(9)
C6 0.046(4) 0.11(4) 0.023(4) -0.007(9) 0.010(3) 0.006(9)
C7 0.044(4) 0.11(4) 0.026(4) -0.004(10) 0.016(3) 0.023(10)
C8 0.043(4) 0.11(4) 0.028(4) 0.006(10) 0.009(3) -0.031(11)
C9 0.031(4) 0.10(4) 0.062(9) -0.039(14) 0.023(6) -0.023(8)
C10 0.037(5) 0.09(4) 0.118(12) -0.039(13) 0.033(7) -0.022(8)
C11 0.038(6) 0.08(4) 0.159(15) -0.045(15) 0.039(8) -0.024(9)
C12 0.045(7) 0.11(4) 0.114(12) -0.056(15) 0.046(8) -0.038(9)
O1 0.068(6) 0.05(5) 0.085(8) 0.029(12) 0.039(5) 0.024(9)
O2 0.080(8) 0.04(5) 0.182(15) 0.04(2) 0.072(9) 0.028(12)
O3 0.036(4) 0.13(4) 0.041(5) 0.026(8) 0.013(3) 0.013(6)
O4 0.051(5) 0.18(4) 0.022(5) -0.014(8) 0.005(4) 0.036(8)
O5 0.046(6) 0.09(4) 0.126(10) -0.038(15) 0.042(6) -0.015(8)
O6 0.031(4) 0.14(4) 0.091(8) -0.069(13) 0.025(5) -0.027(7)

loop_
_atom_type_symbol
_atom_type_scat_dispersion_real
_atom_type_scat_dispersion_imag
_atom_type_scat_Cromer_Mann_a1
_atom_type_scat_Cromer_Mann_b1
_atom_type_scat_Cromer_Mann_a2
_atom_type_scat_Cromer_Mann_b2
_atom_type_scat_Cromer_Mann_a3
_atom_type_scat_Cromer_Mann_b3
_atom_type_scat_Cromer_Mann_a4
_atom_type_scat_Cromer_Mann_b4
_atom_type_scat_Cromer_Mann_c
_atom_type_scat_source
C 0.0033 0.0016 2.3100 20.8439 1.0200 10.2075 1.5886 0.5687 0.8650 51.6512 0.2156 'International Tables Vol C 4.2.6.8 and 6.1.1.4'
H 0.0000 0.0000 0.4930 10.5109 0.3229 26.1257 0.1402 3.1424 0.0408 57.7998 0.0030 'International Tables Vol C 4.2.6.8 and 6.1.1.4'
N 0.0061 0.0033 12.2126 0.0057 3.1322 9.8933 2.0125 28.9975 1.1663 0.5826 -11.5290 'International Tables Vol C 4.2.6.8 and 6.1.1.4'
O 0.0106 0.0060 3.0485 13.2771 2.2868 5.7011 1.5463 0.3239 0.8670 32.9089 0.2508 'International Tables Vol C 4.2.6.8 and 6.1.1.4'
Sc 0.2519 0.3716 9.1890 9.0213 7.3679 0.5729 1.6409 136.1080 1.4680 51.3531 1.3329 'International Tables Vol C 4.2.6.8 and 6.1.1.4'

loop_
_geom_angle_atom_site_label_1
_geom_angle_site_symmetry_1
_geom_angle_atom_site_label_2
_geom_angle_atom_site_label_3
_geom_angle_site_symmetry_3
_geom_angle
_geom_angle_publ_flag
O2 5_655 Sc1 O6 5_655 93.8(7) yes
O2 5_655 Sc1 O4 5_655 91.9(6) yes
O6 5_655 Sc1 O4 5_655 94.0(6) yes
O2 5_655 Sc1 O2 . 86.7(11) yes
O6 5_655 Sc1 O2 . 179.1(6) yes
O4 5_655 Sc1 O2 . 85.3(6) yes
O2 5_655 Sc1 O4 . 85.3(6) yes
O6 5_655 Sc1 O4 . 88.9(5) yes
O4 5_655 Sc1 O4 . 176.1(13) yes
O2 . Sc1 O4 . 91.9(6) yes
O2 5_655 Sc1 O6 . 179.1(6) yes
O6 5_655 Sc1 O6 . 85.6(9) yes
O4 5_655 Sc1 O6 . 88.9(5) yes
O2 . Sc1 O6 . 93.8(7) yes
O4 . Sc1 O6 . 94.0(6) yes
O3 5_555 Sc2 O1 5_555 93.8(6) yes
O3 5_555 Sc2 O5 5_555 91.8(6) yes
O1 5_555 Sc2 O5 5_555 92.8(6) yes
O3 5_555 Sc2 O1 . 86.4(5) yes
O1 5_555 Sc2 O1 . 87.8(9) yes
O5 5_555 Sc2 O1 . 178.2(5) yes
O3 5_555 Sc2 O3 . 179.7(12) yes
O1 5_555 Sc2 O3 . 86.4(5) yes
O5 5_555 Sc2 O3 . 88.0(6) yes
O1 . Sc2 O3 . 93.8(6) yes
O3 5_555 Sc2 O5 . 88.0(6) yes
O1 5_555 Sc2 O5 . 178.2(5) yes
O5 5_555 Sc2 O5 . 86.7(9) yes
O1 . Sc2 O5 . 92.8(6) yes
O3 . Sc2 O5 . 91.8(6) yes
C2 . C1 O1 . 117.8(6) yes
C2 . C1 O2 . 118.5(5) yes
O1 . C1 O2 . 123.7(6) yes
C1 . C2 C3 . 119.2(6) yes
C1 . C2 C4 . 122.9(5) yes
C3 . C2 C4 . 117.9(5) yes
C4 4_565 C3 C2 . 120.4(6) yes
C4 4_565 C3 H31 . 119.9 no
C2 . C3 H31 . 119.7 no
C3 4_565 C4 C2 . 120.8(6) yes
C3 4_565 C4 N4 . 115.6(6) yes
C2 . C4 N4 . 122.6(6) yes
C6 . C5 O3 . 118.4(5) yes
C6 . C5 O4 . 116.3(5) yes
O3 . C5 O4 . 125.3(5) yes
C5 . C6 C7 . 119.4(5) yes
C5 . C6 C8 . 120.8(5) yes
C7 . C6 C8 . 119.7(4) yes
C6 . C7 C8 5_656 118.7(5) yes
C6 . C7 H71 . 120.6 no
C8 5_656 C7 H71 . 120.7 no
C7 5_656 C8 C6 . 120.7(5) yes
C7 5_656 C8 N8 . 112.8(6) yes
C6 . C8 N8 . 124.0(6) yes
C10 . C9 O5 . 117.2(5) yes
C10 . C9 O6 . 118.5(6) yes
O5 . C9 O6 . 123.9(5) yes
C9 . C10 C11 . 119.5(5) yes
C9 . C10 C12 . 121.1(5) yes
C11 . C10 C12 . 118.8(5) yes
C12 2_565 C11 C10 . 121.5(5) yes
C12 2_565 C11 H111 . 119.3 no
C10 . C11 H111 . 119.2 no
C11 2_565 C12 C10 . 119.2(5) yes
C11 2_565 C12 N12 . 115.1(6) yes
C10 . C12 N12 . 125.3(6) yes
C4 . N4 O7 . 117.7(7) yes
C4 . N4 O8 . 117.6(7) yes
O7 . N4 O8 . 123.9(7) yes
C8 . N8 O9 . 117.5(6) yes
C8 . N8 O10 . 117.6(6) yes
O9 . N8 O10 . 124.8(6) yes
C12 . N12 O11 . 116.8(6) yes
C12 . N12 O12 . 117.9(7) yes
O11 . N12 O12 . 123.7(7) yes
Sc2 . O1 C1 . 137.8(9) yes
Sc1 . O2 C1 . 157.7(11) yes
Sc2 . O3 C5 . 137.1(7) yes
Sc1 . O4 C5 . 158.3(10) yes
Sc2 . O5 C9 . 175.1(9) yes
Sc1 . O6 C9 . 127.2(8) yes
N4 . O7 O7 5_555 143(4) yes

loop_
_geom_bond_atom_site_label_1
_geom_bond_atom_site_label_2
_geom_bond_site_symmetry_2
_geom_bond_distance
_geom_bond_publ_flag
Sc1 O2 5_655 2.076(14) yes
Sc1 O6 5_655 2.071(14) yes
Sc1 O4 5_655 2.041(7) yes
Sc1 O2 . 2.076(14) yes
Sc1 O4 . 2.041(7) yes
Sc1 O6 . 2.071(14) yes
Sc2 O3 5_555 2.082(7) yes
Sc2 O1 5_555 2.057(14) yes
Sc2 O5 5_555 2.046(13) yes
Sc2 O1 . 2.057(14) yes
Sc2 O3 . 2.082(7) yes
Sc2 O5 . 2.046(13) yes
C1 C2 . 1.476(7) yes
C1 O1 . 1.246(6) yes
C1 O2 . 1.242(7) yes
C2 C3 . 1.333(7) yes
C2 C4 . 1.369(7) yes
C3 C4 4_565 1.398(7) yes
C3 H31 . 0.950 no
C4 N4 . 1.473(7) yes
C5 C6 . 1.506(6) yes
C5 O3 . 1.241(6) yes
C5 O4 . 1.245(6) yes
C6 C7 . 1.383(6) yes
C6 C8 . 1.370(7) yes
C7 C8 5_656 1.375(7) yes
C7 H71 . 0.950 no
C8 N8 . 1.506(7) yes
C9 C10 . 1.494(7) yes
C9 O5 . 1.250(7) yes
C9 O6 . 1.243(6) yes
C10 C11 . 1.359(7) yes
C10 C12 . 1.371(7) yes
C11 C12 2_565 1.395(7) yes
C11 H111 . 0.950 no
C12 N12 . 1.425(7) yes
N4 O7 . 1.229(8) yes
N4 O8 . 1.229(8) yes
N8 O9 . 1.235(8) yes
N8 O10 . 1.223(7) yes
N12 O11 . 1.218(7) yes
N12 O12 . 1.226(7) yes
O7 O7 5_555 1.18(10) yes
